data_7128488
loop_
_publ_author_name
'Ge, Rui'
'Liu, Jin-Hua'
'Li, Xin-Hao'
'Li, Ling-Yun'
'Sun, Yan-Qiong'
'Li, Zhikai'
'Li, Xin-Xiong'
'Zheng, Shou-Tian'

_publ_section_title
;
 Luminescent cluster-organic frameworks constructed from predesigned
 supertetrahedral {Ln<sub>4</sub>Zn<sub>6</sub>} secondary building units.
;
_journal_issue 56
_journal_name_full 'Chemical communications (Cambridge, England)'
_journal_page_first 6927
_journal_page_last 6930
_journal_paper_doi 10.1039/d1cc02727a
_journal_volume 57
_journal_year 2021
_chemical_formula_sum 'C60 H86 Eu4 N12 O43 Zn6'
_chemical_formula_weight 2663.46
_space_group_crystal_system tetragonal
_space_group_IT_number 86
_space_group_name_Hall '-P 4bc'
_space_group_name_H-M_alt 'P 42/n :2'
_atom_sites_solution_hydrogens difmap
_audit_creation_method SHELXL-2018/3
_audit_update_record
;
2021-04-07 deposited with the CCDC.	2021-06-14 downloaded from the CCDC.
;
_cell_angle_alpha 90
_cell_angle_beta 90
_cell_angle_gamma 90
_cell_formula_units_Z 2
_cell_length_a 13.8705(3)
_cell_length_b 13.8705(3)
_cell_length_c 22.5752(8)
_cell_measurement_reflns_used 39206
_cell_measurement_temperature 175(2)
_cell_measurement_theta_max 25.044
_cell_measurement_theta_min 2.326
_cell_volume 4343.3(2)
_computing_cell_refinement 'Bruker SMART'
_computing_data_collection 'Bruker SMART'
_computing_data_reduction 'Bruker SMART'
_computing_molecular_graphics 'SHELXL-2018/3 (Sheldrick, 2018)'
_computing_publication_material 'SHELXL-2018/3 (Sheldrick, 2018)'
_computing_structure_refinement 'SHELXL-2018/3 (Sheldrick, 2018)'
_computing_structure_solution 'SHELXL-2018/3 (Sheldrick, 2018)'
_diffrn_ambient_temperature 175(2)
_diffrn_measured_fraction_theta_full 0.997
_diffrn_measured_fraction_theta_max 0.997
_diffrn_measurement_device_type 'Bruke duo apx2'
_diffrn_measurement_method 'phi and omega scans'
_diffrn_radiation_type MoK\a
_diffrn_radiation_wavelength 0.71073
_diffrn_reflns_av_R_equivalents 0.0323
_diffrn_reflns_av_unetI/netI 0.0159
_diffrn_reflns_Laue_measured_fraction_full 0.997
_diffrn_reflns_Laue_measured_fraction_max 0.997
_diffrn_reflns_limit_h_max 16
_diffrn_reflns_limit_h_min -16
_diffrn_reflns_limit_k_max 16
_diffrn_reflns_limit_k_min -16
_diffrn_reflns_limit_l_max 26
_diffrn_reflns_limit_l_min -26
_diffrn_reflns_number 38470
_diffrn_reflns_point_group_measured_fraction_full 0.997
_diffrn_reflns_point_group_measured_fraction_max 0.997
_diffrn_reflns_theta_full 25.044
_diffrn_reflns_theta_max 25.044
_diffrn_reflns_theta_min 2.326
_diffrn_source 'sealed tube'
_exptl_absorpt_coefficient_mu 4.565
_exptl_absorpt_correction_T_max 0.7452
_exptl_absorpt_correction_T_min 0.6999
_exptl_absorpt_correction_type multi-scan
_exptl_crystal_colour yellow
_exptl_crystal_density_diffrn 2.037
_exptl_crystal_density_meas ?
_exptl_crystal_description block
_exptl_crystal_F_000 2612
_exptl_crystal_size_max 0.24
_exptl_crystal_size_mid 0.19
_exptl_crystal_size_min 0.16
_refine_diff_density_max 2.999
_refine_diff_density_min -2.025
_refine_diff_density_rms 0.161
_refine_ls_extinction_method none
_refine_ls_goodness_of_fit_ref 1.073
_refine_ls_hydrogen_treatment constr
_refine_ls_matrix_type full
_refine_ls_number_parameters 213
_refine_ls_number_reflns 3848
_refine_ls_number_restraints 1
_refine_ls_restrained_S_all 1.073
_refine_ls_R_factor_all 0.0469
_refine_ls_R_factor_gt 0.0397
_refine_ls_shift/su_max 0.000
_refine_ls_shift/su_mean 0.000
_refine_ls_structure_factor_coef Fsqd
_refine_ls_weighting_details 'w=1/[\s^2^(Fo^2^)+(0.0467P)^2^+44.9876P] where P=(Fo^2^+2Fc^2^)/3'
_refine_ls_weighting_scheme calc
_refine_ls_wR_factor_gt 0.1029
_refine_ls_wR_factor_ref 0.1081
_reflns_Friedel_coverage 0.000
_reflns_number_gt 3343
_reflns_number_total 3848
_reflns_threshold_expression 'I > 2\s(I)'
_cod_data_source_file d1cc02727a2.cif
_cod_data_source_block g
_cod_depositor_comments
;
The following automatic conversions were performed:

data item '_exptl_absorpt_correction_type' value 'Multi-scan' was
changed to 'multi-scan' in accordance with the
/home/data/users/saulius/crontab/automatic-downloads/rss-feeds/RSC/lib/dictionaries/cif_core.dic
dictionary named 'cif_core.dic' version 2.4.2 last updated on
2011-04-26.

data item '_exptl_crystal_density_meas' value 'not measured' was
changed to '?' -- the value is perceived as not measured.

Automatic conversion script
Id: cif_fix_values 7556 2019-12-06 15:28:31Z antanas 

 Adding full bibliography for 7128487--7128488.cif.
;
_cod_original_sg_symbol_H-M 'P 42/n'
_cod_database_code 7128488
_shelx_shelxl_version_number 2018/3
_shelx_space_group_comment
;
The symmetry employed for this shelxl refinement is uniquely defined
by the following loop, which should always be used as a source of
symmetry information in preference to the above space-group names.
They are only intended as comments.
;

loop_
_space_group_symop_operation_xyz
'x, y, z'
'-x+1/2, -y+1/2, z'
'-y, x+1/2, z+1/2'
'y+1/2, -x, z+1/2'
'-x, -y, -z'
'x-1/2, y-1/2, -z'
'y, -x-1/2, -z-1/2'
'-y-1/2, x, -z-1/2'

loop_
_atom_site_label
_atom_site_type_symbol
_atom_site_fract_x
_atom_site_fract_y
_atom_site_fract_z
_atom_site_U_iso_or_equiv
_atom_site_adp_type
_atom_site_occupancy
_atom_site_site_symmetry_order
_atom_site_calc_flag
_atom_site_refinement_flags_posn
_atom_site_refinement_flags_adp
_atom_site_refinement_flags_occupancy
_atom_site_disorder_assembly
_atom_site_disorder_group
Eu1 Eu 0.02075(2) 0.34010(2) 0.14383(2) 0.01610(12) Uani 1 1 d . . . . .
Zn2 Zn 0.10277(5) 0.19002(5) 0.24930(3) 0.01585(18) Uani 1 1 d . . . . .
Zn3 Zn 0.250000 0.250000 0.15571(4) 0.0163(2) Uani 1 2 d S T P . .
O1 O 0.250000 0.250000 0.250000 0.0139(16) Uani 1 4 d S T P . .
O1W O 0.093190 0.319160 0.048450 0.0288(11) Uani 0.5 1 d R . P . .
O2 O 0.112580 0.195580 0.157180 0.0167(9) Uani 1 1 d R . . . .
O3 O 0.112860 0.187220 0.340500 0.0160(9) Uani 1 1 d R . . . .
O4 O 0.167360 0.057040 0.252430 0.0165(9) Uani 1 1 d R . . . .
O5 O -0.086460 0.468270 0.184250 0.0291(11) Uani 1 1 d R . . . .
O6 O 0.019430 0.516730 0.120050 0.0309(11) Uani 1 1 d R . . . .
O7 O -0.095040 0.230620 0.179210 0.0240(10) Uani 1 1 d R . . . .
O8 O -0.035400 0.132990 0.248120 0.0229(10) Uani 1 1 d R . . . .
O9 O -0.097860 0.344860 0.066300 0.0291(11) Uani 1 1 d R . . . .
H9C H -0.084750 0.307140 0.037740 0.035 Uiso 1 1 d R U . . .
O10 O 0.093190 0.319160 0.048450 0.0288(11) Uani 0.5 1 d R . P . .
O11 O 0.250000 0.250000 0.061180 0.0289(15) Uani 1 2 d R T P . .
N1 N -0.217950 0.412130 0.475800 0.0326(14) Uani 1 1 d R . . . .
N2 N -0.045050 0.636250 0.406130 0.105(4) Uani 1 1 d R . . . .
C1 C -0.228470 0.403720 0.418470 0.062(3) Uani 1 1 d R . . . .
H1A H -0.291830 0.414570 0.402710 0.075 Uiso 1 1 d R U . . .
C2 C -0.156120 0.383560 0.379350 0.067(3) Uani 1 1 d R . . . .
C3 C -0.062800 0.371170 0.398190 0.0194(13) Uani 1 1 d R . . . .
C4 C -0.049010 0.385480 0.458610 0.041(2) Uani 1 1 d R . . . .
H4A H 0.014450 0.381520 0.475390 0.049 Uiso 1 1 d R U . . .
C5 C -0.127630 0.406410 0.494970 0.041(2) Uani 1 1 d R . . . .
H5A H -0.115700 0.417320 0.536310 0.049 Uiso 1 1 d R U . . .
C6 C 0.020330 0.341510 0.357530 0.0168(13) Uani 1 1 d R . . . .
C7 C 0.093430 0.108020 0.124940 0.0186(13) Uani 1 1 d R . . . .
C8 C -0.011370 0.359100 0.292290 0.0181(13) Uani 1 1 d R . . . .
H8B H 0.038350 0.359650 0.262710 0.022 Uiso 1 1 d R U . . .
C9 C 0.0366(4) 0.2336(5) 0.3717(3) 0.0181(13) Uani 1 1 d . . . . .
H9A H 0.049464 0.228381 0.413351 0.022 Uiso 1 1 d R U . . .
H9B H -0.022156 0.199351 0.363861 0.022 Uiso 1 1 d R U . . .
N3 N -0.0467(3) 0.5344(3) 0.15603(19) 0.0312(14) Uani 1 1 d . . . . .
O12 O -0.0753(3) 0.6247(3) 0.16415(19) 0.0484(15) Uani 1 1 d R . . . .
C12 C -0.1050(4) 0.1627(4) 0.2177(2) 0.0227(14) Uani 1 1 d . . . . .
C13 C -0.2032(4) 0.1170(4) 0.2268(2) 0.076(3) Uani 1 1 d R . . . .
C14 C -0.1806(4) 0.3926(4) 0.0586(2) 0.076(3) Uani 1 1 d DR . . . .
H14A H -0.208301 0.375037 0.021148 0.114 Uiso 1 1 d R U . . .
H14B H -0.224611 0.376447 0.089858 0.114 Uiso 1 1 d DR U . . .
H14C H -0.168121 0.460647 0.059178 0.114 Uiso 1 1 d R U . . .
C15 C 0.1699(9) 0.2873(9) 0.0308(6) 0.021(3) Uani 0.5 1 d . . P . .
C16 C 0.1821(5) 0.2896(6) -0.0354(3) 0.052(5) Uani 0.5 1 d . . P . .
H16B H 0.120404 0.277828 -0.053313 0.079 Uiso 0.5 1 d R U P . .
C17 C -0.1488(5) 0.6397(6) 0.3068(3) 0.091(4) Uani 1 1 d R . . . .
H17A H -0.215776 0.626468 0.313837 0.137 Uiso 1 1 d R U . . .
H17B H -0.142186 0.702658 0.289617 0.137 Uiso 1 1 d R U . . .
H17C H -0.123126 0.592348 0.280037 0.137 Uiso 1 1 d R U . . .
C18 C -0.0932(5) 0.6357(6) 0.3658(3) 0.067(3) Uani 1 1 d R . . . .
H7A H 0.137874 0.091898 0.093607 0.081 Uiso 1 1 d R U . . .
H7B H 0.028914 0.092798 0.117657 0.081 Uiso 1 1 d R U . . .
H8A H -0.067786 0.326638 0.280687 0.081 Uiso 1 1 d R U . . .
H16A H 0.226814 0.240798 -0.047822 0.101 Uiso 0.5 1 d R U P . .
H16C H 0.205344 0.351758 -0.047412 0.101 Uiso 0.5 1 d R U P . .
H2A H -0.169316 0.373248 0.339207 0.081 Uiso 1 1 d R U . . .
H13A H -0.245316 0.147248 0.200817 0.101 Uiso 1 1 d R U . . .
H13C H -0.219636 0.126878 0.267277 0.101 Uiso 1 1 d R U . . .
H13B H -0.195826 0.049848 0.218617 0.101 Uiso 1 1 d R U . . .

loop_
_atom_site_aniso_label
_atom_site_aniso_U_11
_atom_site_aniso_U_22
_atom_site_aniso_U_33
_atom_site_aniso_U_23
_atom_site_aniso_U_13
_atom_site_aniso_U_12
Eu1 0.01768(18) 0.01533(18) 0.01530(19) 0.00025(11) -0.00314(12) 0.00094(12)
Zn2 0.0179(4) 0.0157(4) 0.0140(4) 0.0006(3) -0.0015(3) 0.0017(3)
Zn3 0.0215(5) 0.0139(5) 0.0135(5) 0.000 0.000 -0.0010(4)
O1 0.014(2) 0.014(2) 0.013(4) 0.000 0.000 0.000
O1W 0.028(3) 0.037(3) 0.022(2) -0.003(2) -0.005(2) 0.005(2)
O2 0.020(2) 0.013(2) 0.017(2) -0.0009(16) -0.0030(17) 0.0007(17)
O3 0.015(2) 0.018(2) 0.015(2) 0.0019(17) 0.0023(17) 0.0010(17)
O4 0.017(2) 0.017(2) 0.016(2) -0.0024(17) -0.0041(17) -0.0035(16)
O5 0.034(3) 0.026(3) 0.028(3) 0.003(2) 0.004(2) 0.003(2)
O6 0.031(3) 0.027(3) 0.035(3) 0.007(2) 0.003(2) 0.002(2)
O7 0.018(2) 0.023(2) 0.031(3) 0.003(2) -0.0031(19) -0.0025(18)
O8 0.020(2) 0.023(2) 0.026(2) 0.0025(19) -0.0022(19) -0.0007(19)
O9 0.026(3) 0.037(3) 0.024(2) -0.008(2) -0.008(2) 0.007(2)
O10 0.028(3) 0.037(3) 0.022(2) -0.003(2) -0.005(2) 0.005(2)
O11 0.047(4) 0.026(4) 0.014(3) 0.000 0.000 -0.010(3)
N1 0.026(3) 0.040(4) 0.032(3) -0.001(3) 0.007(3) 0.008(3)
N2 0.124(10) 0.109(9) 0.082(8) 0.008(7) -0.041(8) -0.009(8)
C1 0.026(4) 0.123(10) 0.038(5) -0.007(5) -0.004(4) 0.019(5)
C2 0.029(5) 0.144(11) 0.027(4) -0.030(6) -0.002(4) 0.010(5)
C3 0.019(3) 0.021(3) 0.019(3) 0.000(3) 0.001(3) 0.000(3)
C4 0.026(4) 0.068(6) 0.029(4) -0.013(4) 0.005(3) -0.008(4)
C5 0.033(4) 0.061(5) 0.029(4) -0.016(4) 0.011(3) -0.008(4)
C6 0.014(3) 0.021(3) 0.015(3) -0.001(2) 0.003(2) -0.002(2)
C7 0.025(3) 0.012(3) 0.019(3) -0.001(2) -0.009(3) 0.001(2)
C8 0.017(3) 0.023(3) 0.014(3) -0.002(2) 0.007(2) 0.001(2)
C9 0.015(3) 0.026(3) 0.014(3) 0.002(2) 0.003(2) 0.003(3)
N3 0.039(4) 0.028(3) 0.027(3) 0.000(3) -0.008(3) 0.003(3)
O12 0.070(4) 0.023(3) 0.053(4) -0.001(3) 0.002(3) 0.016(3)
C12 0.024(3) 0.021(3) 0.023(3) -0.001(3) -0.002(3) 0.001(3)
C13 0.050(4) 0.103(7) 0.074(5) -0.024(5) -0.025(4) 0.025(4)
C14 0.050(4) 0.103(7) 0.074(5) -0.024(5) -0.025(4) 0.025(4)
C15 0.024(7) 0.022(7) 0.018(6) 0.000(5) -0.004(5) -0.005(5)
C16 0.041(9) 0.097(15) 0.019(8) 0.012(9) 0.009(7) 0.022(10)
C17 0.059(7) 0.143(13) 0.073(8) -0.003(8) 0.001(6) 0.003(8)
C18 0.057(7) 0.061(7) 0.083(8) -0.004(6) 0.005(6) -0.012(5)

loop_
_atom_type_symbol
_atom_type_description
_atom_type_scat_dispersion_real
_atom_type_scat_dispersion_imag
_atom_type_scat_source
C C 0.0033 0.0016 'International Tables Vol C Tables 4.2.6.8 and 6.1.1.4'
N N 0.0061 0.0033 'International Tables Vol C Tables 4.2.6.8 and 6.1.1.4'
O O 0.0106 0.0060 'International Tables Vol C Tables 4.2.6.8 and 6.1.1.4'
Zn Zn 0.2839 1.4301 'International Tables Vol C Tables 4.2.6.8 and 6.1.1.4'
Eu Eu -0.1578 3.6682 'International Tables Vol C Tables 4.2.6.8 and 6.1.1.4'
H H 0.0000 0.0000 'International Tables Vol C Tables 4.2.6.8 and 6.1.1.4'

loop_
_geom_angle_atom_site_label_1
_geom_angle_atom_site_label_2
_geom_angle_atom_site_label_3
_geom_angle
_geom_angle_site_symmetry_1
_geom_angle_site_symmetry_3
_geom_angle_publ_flag
O7 Eu1 O10 120.9 . . ?
O7 Eu1 O2 77.3 . . ?
O10 Eu1 O2 77.8 . . ?
O7 Eu1 O4 77.5 . 7_566 ?
O10 Eu1 O4 141.7 . 7_566 ?
O2 Eu1 O4 74.3 . 7_566 ?
O7 Eu1 O9 78.3 . . ?
O10 Eu1 O9 68.6 . . ?
O2 Eu1 O9 118.6 . . ?
O4 Eu1 O9 148.9 7_566 . ?
O7 Eu1 O3 140.8 . 7_566 ?
O10 Eu1 O3 76.4 . 7_566 ?
O2 Eu1 O3 72.6 . 7_566 ?
O4 Eu1 O3 70.7 7_566 7_566 ?
O9 Eu1 O3 138.6 . 7_566 ?
O7 Eu1 O5 85.9 . . ?
O10 Eu1 O5 131.8 . . ?
O2 Eu1 O5 150.4 . . ?
O4 Eu1 O5 78.4 7_566 . ?
O9 Eu1 O5 80.7 . . ?
O3 Eu1 O5 108.8 7_566 . ?
O7 Eu1 O6 134.3 . . ?
O10 Eu1 O6 85.9 . . ?
O2 Eu1 O6 148.1 . . ?
O4 Eu1 O6 104.6 7_566 . ?
O9 Eu1 O6 79.2 . . ?
O3 Eu1 O6 77.0 7_566 . ?
O5 Eu1 O6 51.5 . . ?
O7 Eu1 N3 110.60(9) . . ?
O10 Eu1 N3 109.73(9) . . ?
O2 Eu1 N3 161.60(9) . . ?
O4 Eu1 N3 90.87(9) 7_566 . ?
O9 Eu1 N3 79.67(9) . . ?
O3 Eu1 N3 92.51(9) 7_566 . ?
O5 Eu1 N3 25.68(9) . . ?
O6 Eu1 N3 25.80(9) . . ?
O7 Eu1 Zn2 65.820(14) . . ?
O10 Eu1 Zn2 114.834(15) . . ?
O2 Eu1 Zn2 38.014(12) . . ?
O4 Eu1 Zn2 37.843(12) 7_566 . ?
O9 Eu1 Zn2 139.882(16) . . ?
O3 Eu1 Zn2 74.993(14) 7_566 . ?
O5 Eu1 Zn2 112.620(15) . . ?
O6 Eu1 Zn2 139.385(16) . . ?
N3 Eu1 Zn2 128.67(9) . . ?
O7 Eu1 Zn3 111.831(12) . . ?
O10 Eu1 Zn3 68.698(18) . . ?
O2 Eu1 Zn3 36.018(5) . . ?
O4 Eu1 Zn3 73.326(18) 7_566 . ?
O9 Eu1 Zn3 134.610(19) . . ?
O3 Eu1 Zn3 37.189(5) 7_566 . ?
O5 Eu1 Zn3 141.770(16) . . ?
O6 Eu1 Zn3 112.318(10) . . ?
N3 Eu1 Zn3 129.66(9) . . ?
Zn2 Eu1 Zn3 53.462(18) . . ?
O4 Zn2 O3 85.4 . . ?
O4 Zn2 O8 93.5 . . ?
O3 Zn2 O8 93.9 . . ?
O4 Zn2 O4 171.8 . 7_566 ?
O3 Zn2 O4 93.3 . 7_566 ?
O8 Zn2 O4 94.6 . 7_566 ?
O4 Zn2 O2 92.2 . . ?
O3 Zn2 O2 172.3 . . ?
O8 Zn2 O2 93.5 . . ?
O4 Zn2 O2 88.1 7_566 . ?
O4 Zn2 O1 86.25(2) . . ?
O3 Zn2 O1 86.40(2) . . ?
O8 Zn2 O1 179.59(4) . . ?
O4 Zn2 O1 85.62(3) 7_566 . ?
O2 Zn2 O1 86.15(3) . . ?
O4 Zn2 Zn3 88.67(2) . . ?
O3 Zn2 Zn3 130.53(3) . . ?
O8 Zn2 Zn3 135.49(3) . . ?
O4 Zn2 Zn3 86.09(2) 7_566 . ?
O2 Zn2 Zn3 41.963(18) . . ?
O1 Zn2 Zn3 44.187(18) . . ?
O4 Zn2 Zn3 85.94(2) . 7_566 ?
O3 Zn2 Zn3 42.661(18) . 7_566 ?
O8 Zn2 Zn3 136.53(3) . 7_566 ?
O4 Zn2 Zn3 87.61(2) 7_566 7_566 ?
O2 Zn2 Zn3 129.93(3) . 7_566 ?
O1 Zn2 Zn3 43.790(18) . 7_566 ?
Zn3 Zn2 Zn3 87.98(3) . 7_566 ?
O4 Zn2 Zn2 131.20(2) . 7_566 ?
O3 Zn2 Zn2 88.90(3) . 7_566 ?
O8 Zn2 Zn2 135.26(4) . 7_566 ?
O4 Zn2 Zn2 40.64(3) 7_566 7_566 ?
O2 Zn2 Zn2 87.18(3) . 7_566 ?
O1 Zn2 Zn2 45.0 . 7_566 ?
Zn3 Zn2 Zn2 59.768(17) . 7_566 ?
Zn3 Zn2 Zn2 59.071(17) 7_566 7_566 ?
O4 Zn2 Zn2 41.27(2) . 8_656 ?
O3 Zn2 Zn2 85.42(3) . 8_656 ?
O8 Zn2 Zn2 134.74(4) . 8_656 ?
O4 Zn2 Zn2 130.62(3) 7_566 8_656 ?
O2 Zn2 Zn2 87.96(3) . 8_656 ?
O1 Zn2 Zn2 45.0 . 8_656 ?
Zn3 Zn2 Zn2 59.768(17) . 8_656 ?
Zn3 Zn2 Zn2 59.070(17) 7_566 8_656 ?
Zn2 Zn2 Zn2 89.995(1) 7_566 8_656 ?
O4 Zn2 Eu1 136.80(3) . . ?
O3 Zn2 Eu1 137.83(3) . . ?
O8 Zn2 Eu1 85.09(2) . . ?
O4 Zn2 Eu1 45.066(14) 7_566 . ?
O2 Zn2 Eu1 44.989(14) . . ?
O1 Zn2 Eu1 94.87(2) . . ?
Zn3 Zn2 Eu1 64.374(16) . . ?
Zn3 Zn2 Eu1 123.44(2) 7_566 . ?
Zn2 Zn2 Eu1 64.39(2) 7_566 . ?
Zn2 Zn2 Eu1 124.02(3) 8_656 . ?
O4 Zn2 Eu1 42.748(14) . 8_656 ?
O3 Zn2 Eu1 43.599(14) . 8_656 ?
O8 Zn2 Eu1 87.81(2) . 8_656 ?
O4 Zn2 Eu1 136.83(3) 7_566 8_656 ?
O2 Zn2 Eu1 134.90(3) . 8_656 ?
O1 Zn2 Eu1 92.23(2) . 8_656 ?
Zn3 Zn2 Eu1 120.96(2) . 8_656 ?
Zn3 Zn2 Eu1 62.944(15) 7_566 8_656 ?
Zn2 Zn2 Eu1 121.98(3) 7_566 8_656 ?
Zn2 Zn2 Eu1 61.21(2) 8_656 8_656 ?
Eu1 Zn2 Eu1 172.84(2) . 8_656 ?
O2 Zn3 O2 178.15(5) . 2 ?
O2 Zn3 O3 87.0 . 7_566 ?
O2 Zn3 O3 93.0 2 7_566 ?
O2 Zn3 O3 93.0 . 8_656 ?
O2 Zn3 O3 87.0 2 8_656 ?
O3 Zn3 O3 175.32(5) 7_566 8_656 ?
O2 Zn3 O1 89.07(3) . . ?
O2 Zn3 O1 89.07(3) 2 . ?
O3 Zn3 O1 87.66(3) 7_566 . ?
O3 Zn3 O1 87.66(3) 8_656 . ?
O2 Zn3 O11 90.9 . . ?
O2 Zn3 O11 90.9 2 . ?
O3 Zn3 O11 92.3 7_566 . ?
O3 Zn3 O11 92.3 8_656 . ?
O1 Zn3 O11 180.0 . . ?
O2 Zn3 Zn2 135.30(4) . 2 ?
O2 Zn3 Zn2 42.849(19) 2 2 ?
O3 Zn3 Zn2 90.13(2) 7_566 2 ?
O3 Zn3 Zn2 86.63(2) 8_656 2 ?
O1 Zn3 Zn2 46.226(18) . 2 ?
O11 Zn3 Zn2 133.774(18) . 2 ?
O2 Zn3 Zn2 42.851(19) . . ?
O2 Zn3 Zn2 135.30(4) 2 . ?
O3 Zn3 Zn2 86.63(2) 7_566 . ?
O3 Zn3 Zn2 90.13(2) 8_656 . ?
O1 Zn3 Zn2 46.225(18) . . ?
O11 Zn3 Zn2 133.775(18) . . ?
Zn2 Zn3 Zn2 92.45(4) 2 . ?
O2 Zn3 Zn2 88.95(2) . 7_566 ?
O2 Zn3 Zn2 89.76(2) 2 7_566 ?
O3 Zn3 Zn2 41.915(19) 7_566 7_566 ?
O3 Zn3 Zn2 133.41(4) 8_656 7_566 ?
O1 Zn3 Zn2 45.799(18) . 7_566 ?
O11 Zn3 Zn2 134.201(18) . 7_566 ?
Zn2 Zn3 Zn2 61.163(18) 2 7_566 ?
Zn2 Zn3 Zn2 61.162(18) . 7_566 ?
O2 Zn3 Zn2 89.76(2) . 8_656 ?
O2 Zn3 Zn2 88.95(2) 2 8_656 ?
O3 Zn3 Zn2 133.41(4) 7_566 8_656 ?
O3 Zn3 Zn2 41.915(19) 8_656 8_656 ?
O1 Zn3 Zn2 45.799(18) . 8_656 ?
O11 Zn3 Zn2 134.201(18) . 8_656 ?
Zn2 Zn3 Zn2 61.163(18) 2 8_656 ?
Zn2 Zn3 Zn2 61.163(18) . 8_656 ?
Zn2 Zn3 Zn2 91.60(4) 7_566 8_656 ?
O2 Zn3 Eu1 136.849(6) . 2 ?
O2 Zn3 Eu1 43.363(5) 2 2 ?
O3 Zn3 Eu1 136.087(6) 7_566 2 ?
O3 Zn3 Eu1 44.438(5) 8_656 2 ?
O1 Zn3 Eu1 94.489(17) . 2 ?
O11 Zn3 Eu1 85.511(17) . 2 ?
Zn2 Zn3 Eu1 62.164(14) 2 2 ?
Zn2 Zn3 Eu1 125.12(2) . 2 ?
Zn2 Zn3 Eu1 123.21(2) 7_566 2 ?
Zn2 Zn3 Eu1 63.990(15) 8_656 2 ?
O2 Zn3 Eu1 43.362(5) . . ?
O2 Zn3 Eu1 136.850(6) 2 . ?
O3 Zn3 Eu1 44.439(5) 7_566 . ?
O3 Zn3 Eu1 136.086(6) 8_656 . ?
O1 Zn3 Eu1 94.489(17) . . ?
O11 Zn3 Eu1 85.511(17) . . ?
Zn2 Zn3 Eu1 125.12(2) 2 . ?
Zn2 Zn3 Eu1 62.164(14) . . ?
Zn2 Zn3 Eu1 63.990(15) 7_566 . ?
Zn2 Zn3 Eu1 123.21(2) 8_656 . ?
Eu1 Zn3 Eu1 171.02(3) 2 . ?
Zn3 O1 Zn3 180.0 . 7_566 ?
Zn3 O1 Zn2 89.588(17) . . ?
Zn3 O1 Zn2 90.412(17) 7_566 . ?
Zn3 O1 Zn2 89.587(17) . 2 ?
Zn3 O1 Zn2 90.413(17) 7_566 2 ?
Zn2 O1 Zn2 179.18(3) . 2 ?
Zn3 O1 Zn2 90.413(17) . 7_566 ?
Zn3 O1 Zn2 89.587(17) 7_566 7_566 ?
Zn2 O1 Zn2 90.0 . 7_566 ?
Zn2 O1 Zn2 90.0 2 7_566 ?
Zn3 O1 Zn2 90.413(17) . 8_656 ?
Zn3 O1 Zn2 89.587(17) 7_566 8_656 ?
Zn2 O1 Zn2 90.0 . 8_656 ?
Zn2 O1 Zn2 90.0 2 8_656 ?
Zn2 O1 Zn2 179.17(3) 7_566 8_656 ?
C7 O2 Zn3 118.3 . . ?
C7 O2 Zn2 117.4 . . ?
Zn3 O2 Zn2 95.19(3) . . ?
C7 O2 Eu1 123.0 . . ?
Zn3 O2 Eu1 100.620(8) . . ?
Zn2 O2 Eu1 96.997(19) . . ?
C9 O3 Zn2 115.8(2) . . ?
C9 O3 Zn3 117.8(3) . 7_566 ?
Zn2 O3 Zn3 95.42(3) . 7_566 ?
C9 O3 Eu1 123.9(2) . 8_656 ?
Zn2 O3 Eu1 100.46(2) . 8_656 ?
Zn3 O3 Eu1 98.371(8) 7_566 8_656 ?
C8 O4 Zn2 117.3 8_656 . ?
C8 O4 Zn2 115.6 8_656 8_656 ?
Zn2 O4 Zn2 98.08(4) . 8_656 ?
C8 O4 Eu1 122.5 8_656 8_656 ?
Zn2 O4 Eu1 101.74(2) . 8_656 ?
Zn2 O4 Eu1 97.094(19) 8_656 8_656 ?
N3 O5 Eu1 94.21(19) . . ?
N3 O6 Eu1 93.30(19) . . ?
C12 O7 Eu1 140.8(2) . . ?
C12 O8 Zn2 126.4(3) . . ?
C14 O9 Eu1 134.2(2) . . ?
C15 O10 Eu1 134.8(6) . . ?
C15 O11 C15 121.5(11) . 2 ?
C15 O11 Zn3 119.2(5) . . ?
C15 O11 Zn3 119.2(5) 2 . ?
C1 N1 C5 115.0 . . ?
N1 C1 C2 125.2 . . ?
C1 C2 C3 121.2 . . ?
C2 C3 C4 114.5 . . ?
C2 C3 C6 123.9 . . ?
C4 C3 C6 121.5 . . ?
C3 C4 C5 119.9 . . ?
N1 C5 C4 123.9 . . ?
C3 C6 C9 104.3(2) . . ?
C3 C6 C8 108.2 . . ?
C9 C6 C8 112.9(2) . . ?
C3 C6 C7 106.2 . 7_566 ?
C9 C6 C7 113.1(2) . 7_566 ?
C8 C6 C7 111.6 . 7_566 ?
O2 C7 C6 114.9 . 8_656 ?
O4 C8 C6 116.1 7_566 . ?
O3 C9 C6 116.3(4) . . ?
O5 N3 O6 120.9(3) . . ?
O5 N3 O12 119.47(19) . . ?
O6 N3 O12 119.62(19) . . ?
O5 N3 Eu1 60.10(16) . . ?
O6 N3 Eu1 60.91(16) . . ?
O12 N3 Eu1 177.12(9) . . ?
O8 C12 O7 121.8(4) . . ?
O8 C12 C13 118.6(3) . . ?
O7 C12 C13 119.6(2) . . ?
O10 C15 O11 131.6(10) . . ?
O10 C15 C16 114.5(10) . . ?
O11 C15 C16 113.8(9) . . ?
N2 C18 C17 173.3(4) . . ?

loop_
_geom_bond_atom_site_label_1
_geom_bond_atom_site_label_2
_geom_bond_distance
_geom_bond_site_symmetry_2
_geom_bond_publ_flag
Eu1 O7 2.3502 . ?
Eu1 O10 2.3938 . ?
Eu1 O2 2.3940 . ?
Eu1 O4 2.3977 7_566 ?
Eu1 O9 2.4030 . ?
Eu1 O3 2.4253 7_566 ?
Eu1 O5 2.4909 . ?
Eu1 O6 2.5082 . ?
Eu1 N3 2.866(4) . ?
Eu1 Zn2 3.3611(7) . ?
Eu1 Zn3 3.4270(3) . ?
Zn2 O4 2.0517 . ?
Zn2 O3 2.0640 . ?
Zn2 O8 2.0735 . ?
Zn2 O4 2.0779 7_566 ?
Zn2 O2 2.0855 . ?
Zn2 O1 2.2051(7) . ?
Zn2 Zn3 3.0539(10) . ?
Zn2 Zn3 3.0759(10) 7_566 ?
Zn2 Zn2 3.1186(10) 7_566 ?
Zn2 Zn2 3.1187(10) 8_656 ?
Zn3 O2 2.0504 . ?
Zn3 O2 2.0504 2 ?
Zn3 O3 2.0938 7_566 ?
Zn3 O3 2.0938 8_656 ?
Zn3 O1 2.1286(10) . ?
Zn3 O11 2.1341 . ?
O2 C7 1.4406 . ?
O3 C9 1.424(6) . ?
O4 C8 1.4333 8_656 ?
O5 N3 1.245(4) . ?
O6 N3 1.249(4) . ?
O7 C12 1.289(5) . ?
O8 C12 1.255(5) . ?
O9 C14 1.336(5) . ?
O10 C15 1.219(13) . ?
O11 C15 1.405(13) . ?
O11 C15 1.405(13) 2 ?
N1 C1 1.3077 . ?
N1 C5 1.3278 . ?
N2 C18 1.128(8) . ?
C1 C2 1.3657 . ?
C2 C3 1.3733 . ?
C3 C4 1.3916 . ?
C3 C6 1.5301 . ?
C4 C5 1.3954 . ?
C6 C9 1.547(6) . ?
C6 C8 1.5563 . ?
C6 C7 1.5653 7_566 ?
N3 O12 1.3273 . ?
C12 C13 1.5161 . ?
C15 C16 1.504(15) . ?
C17 C18 1.5418 . ?
